data_4064002
loop_
_publ_author_name
'Poulain, Aur\'elie'
'Canseco-Gonzalez, Daniel'
'Hynes-Roche, Rachel'
'M\"uller-Bunz, Helge'
'Schuster, Oliver'
'Stoeckli-Evans, Helen'
'Neels, Antonia'
'Albrecht, Martin'

_publ_section_title
;
 Synthesis and Tunability of Abnormal 1,2,3-Triazolylidene Palladium and
 Rhodium Complexes
;
_journal_issue 5
_journal_name_full Organometallics
_journal_page_first 1021
_journal_paper_doi 10.1021/om101076u
_journal_volume 30
_journal_year 2011
_chemical_formula_moiety 'C22 H26 Cl2 N6 Pd'
_chemical_formula_sum 'C22 H26 Cl2 N6 Pd'
_chemical_formula_weight 551.79
_chemical_name_systematic
; 
 ? 
;
_space_group_IT_number 2
_symmetry_cell_setting triclinic
_symmetry_space_group_name_Hall '-P 1'
_symmetry_space_group_name_H-M 'P -1'
_atom_sites_solution_hydrogens geom
_atom_sites_solution_primary direct
_atom_sites_solution_secondary difmap
_audit_creation_method SHELXL-97
_cell_angle_alpha 108.081(3)
_cell_angle_beta 115.551(3)
_cell_angle_gamma 91.735(2)
_cell_formula_units_Z 1
_cell_length_a 8.2661(2)
_cell_length_b 8.8875(3)
_cell_length_c 9.3445(3)
_cell_measurement_reflns_used 9286
_cell_measurement_temperature 100(2)
_cell_measurement_theta_max 76.5986
_cell_measurement_theta_min 5.6170
_cell_volume 577.89(4)
_computing_cell_refinement
; 
CrysAlisPro, Oxford Diffraction Ltd., 
Version 1.171.33.55 (release 05-01-2010 CrysAlis171 .NET) 
(compiled Jan  5 2010,16:28:46) 
;
_computing_data_collection
; 
CrysAlisPro, Oxford Diffraction Ltd., 
Version 1.171.33.55 (release 05-01-2010 CrysAlis171 .NET) 
(compiled Jan  5 2010,16:28:46) 
;
_computing_data_reduction
; 
CrysAlisPro, Oxford Diffraction Ltd., 
Version 1.171.33.55 (release 05-01-2010 CrysAlis171 .NET) 
(compiled Jan  5 2010,16:28:46) 
;
_computing_structure_refinement 'SHELXL-97 (Sheldrick, 2008)'
_computing_structure_solution 'SHELXS-97 (Sheldrick, 2008)'
_diffrn_ambient_temperature 100(2)
_diffrn_detector_area_resol_mean 10.3196
_diffrn_measured_fraction_theta_full 0.995
_diffrn_measured_fraction_theta_max 0.984
_diffrn_measurement_device_type 'SuperNova, Dual, Cu at zero, Atlas'
_diffrn_measurement_method '\w scans'
_diffrn_radiation_monochromator mirror
_diffrn_radiation_source 'SuperNova (Cu) X-ray Source'
_diffrn_radiation_type CuK\a
_diffrn_radiation_wavelength 1.54184
_diffrn_reflns_av_R_equivalents 0.0436
_diffrn_reflns_av_sigmaI/netI 0.0214
_diffrn_reflns_limit_h_max 10
_diffrn_reflns_limit_h_min -10
_diffrn_reflns_limit_k_max 11
_diffrn_reflns_limit_k_min -11
_diffrn_reflns_limit_l_max 11
_diffrn_reflns_limit_l_min -11
_diffrn_reflns_number 8246
_diffrn_reflns_theta_full 75.00
_diffrn_reflns_theta_max 76.80
_diffrn_reflns_theta_min 5.62
_exptl_absorpt_coefficient_mu 8.776
_exptl_absorpt_correction_T_max 0.419
_exptl_absorpt_correction_T_min 0.215
_exptl_absorpt_correction_type analytical
_exptl_absorpt_process_details
; 
CrysAlisPro, Oxford Diffraction Ltd., 
Version 1.171.33.55 (release 05-01-2010 CrysAlis171 .NET) 
(compiled Jan  5 2010,16:28:46) 
Analytical numeric absorption correction using a multifaceted crystal
model based on expressions derived by R.C. Clark & J.S. Reid.
(Clark, R. C. & Reid, J. S. (1995). Acta Cryst. A51, 887-897)
;
_exptl_crystal_colour yellow
_exptl_crystal_density_diffrn 1.586
_exptl_crystal_density_method 'not measured'
_exptl_crystal_description block
_exptl_crystal_F_000 280
_exptl_crystal_size_max 0.2705
_exptl_crystal_size_mid 0.1736
_exptl_crystal_size_min 0.1662
_refine_diff_density_max 1.716
_refine_diff_density_min -1.618
_refine_diff_density_rms 0.147
_refine_ls_extinction_coef 0.0032(8)
_refine_ls_extinction_expression Fc^*^=kFc[1+0.001xFc^2^\l^3^/sin(2\q)]^-1/4^
_refine_ls_extinction_method SHELXL
_refine_ls_goodness_of_fit_ref 1.061
_refine_ls_hydrogen_treatment constr
_refine_ls_matrix_type full
_refine_ls_number_parameters 145
_refine_ls_number_reflns 2401
_refine_ls_number_restraints 0
_refine_ls_restrained_S_all 1.061
_refine_ls_R_factor_all 0.0421
_refine_ls_R_factor_gt 0.0421
_refine_ls_shift/su_max 0.002
_refine_ls_shift/su_mean 0.000
_refine_ls_structure_factor_coef Fsqd
_refine_ls_weighting_details 'calc w=1/[\s^2^(Fo^2^)+(0.0714P)^2^+2.3112P] where P=(Fo^2^+2Fc^2^)/3'
_refine_ls_weighting_scheme calc
_refine_ls_wR_factor_gt 0.1139
_refine_ls_wR_factor_ref 0.1139
_reflns_number_gt 2401
_reflns_number_total 2401
_reflns_threshold_expression I>2\s(I)
_cod_data_source_file om101076u_si_002.cif
_cod_data_source_block complex-4a
_cod_original_cell_volume 577.89(3)
_cod_database_code 4064002

loop_
_symmetry_equiv_pos_as_xyz
'x, y, z'
'-x, -y, -z'

loop_
_atom_site_label
_atom_site_type_symbol
_atom_site_fract_x
_atom_site_fract_y
_atom_site_fract_z
_atom_site_U_iso_or_equiv
_atom_site_adp_type
_atom_site_occupancy
_atom_site_symmetry_multiplicity
_atom_site_calc_flag
_atom_site_refinement_flags
Pd1 Pd 0.5000 0.5000 0.5000 0.01083(17) Uani 1 2 d S
Cl Cl 0.27856(11) 0.61269(11) 0.57094(10) 0.0153(2) Uani 1 1 d .
N1 N 0.2040(4) 0.2780(4) 0.1590(4) 0.0145(6) Uani 1 1 d .
N2 N 0.1008(5) 0.2475(4) -0.0065(4) 0.0186(7) Uani 1 1 d .
N3 N 0.1549(4) 0.3779(4) -0.0268(4) 0.0162(6) Uani 1 1 d .
C1 C 0.3209(5) 0.4227(4) 0.2476(4) 0.0123(7) Uani 1 1 d .
C2 C 0.2882(5) 0.4881(5) 0.1215(5) 0.0136(7) Uani 1 1 d .
C3 C 0.3822(5) 0.6425(5) 0.1416(5) 0.0147(7) Uani 1 1 d .
C4 C 0.0690(6) 0.3798(6) -0.2003(5) 0.0232(9) Uani 1 1 d .
H4A H 0.1468 0.3435 -0.2540 0.035 Uiso 1 1 calc R
H4B H 0.0534 0.4897 -0.1962 0.035 Uiso 1 1 calc R
H4C H -0.0506 0.3075 -0.2665 0.035 Uiso 1 1 calc R
C5 C 0.1795(6) 0.1553(5) 0.2273(5) 0.0200(8) Uani 1 1 d .
H5A H 0.2959 0.1619 0.3262 0.024 Uiso 1 1 calc R
H5B H 0.1478 0.0468 0.1395 0.024 Uiso 1 1 calc R
C6 C 0.0312(7) 0.1778(6) 0.2810(7) 0.0337(11) Uani 1 1 d .
H6A H 0.0631 0.2845 0.3691 0.051 Uiso 1 1 calc R
H6B H 0.0191 0.0945 0.3260 0.051 Uiso 1 1 calc R
H6C H -0.0848 0.1689 0.1827 0.051 Uiso 1 1 calc R
C7 C 0.4093(6) 0.6673(5) 0.0120(5) 0.0179(8) Uani 1 1 d .
H7 H 0.3579 0.5854 -0.0976 0.021 Uiso 1 1 calc R
C8 C 0.5111(6) 0.8115(5) 0.0437(6) 0.0214(8) Uani 1 1 d .
H8 H 0.5280 0.8280 -0.0450 0.026 Uiso 1 1 calc R
C9 C 0.5889(6) 0.9326(5) 0.2041(6) 0.0221(8) Uani 1 1 d .
H9 H 0.6608 1.0300 0.2254 0.027 Uiso 1 1 calc R
C10 C 0.5606(6) 0.9095(5) 0.3322(5) 0.0214(8) Uani 1 1 d .
H10 H 0.6122 0.9918 0.4415 0.026 Uiso 1 1 calc R
C11 C 0.4559(6) 0.7650(5) 0.3005(5) 0.0188(8) Uani 1 1 d .
H11 H 0.4350 0.7506 0.3881 0.023 Uiso 1 1 calc R

loop_
_atom_site_aniso_label
_atom_site_aniso_U_11
_atom_site_aniso_U_22
_atom_site_aniso_U_33
_atom_site_aniso_U_23
_atom_site_aniso_U_13
_atom_site_aniso_U_12
Pd1 0.0117(2) 0.0143(2) 0.0068(2) 0.00556(14) 0.00359(15) 0.00040(13)
Cl 0.0146(4) 0.0253(5) 0.0038(4) 0.0042(3) 0.0027(3) 0.0114(3)
N1 0.0122(14) 0.0175(15) 0.0104(14) 0.0051(12) 0.0024(12) 0.0000(12)
N2 0.0172(16) 0.0224(17) 0.0139(16) 0.0074(13) 0.0049(13) 0.0013(13)
N3 0.0156(15) 0.0207(16) 0.0127(15) 0.0072(13) 0.0060(13) 0.0039(12)
C1 0.0116(16) 0.0168(17) 0.0080(16) 0.0044(13) 0.0042(13) 0.0020(13)
C2 0.0146(16) 0.0191(18) 0.0083(16) 0.0056(14) 0.0057(14) 0.0044(14)
C3 0.0169(17) 0.0175(18) 0.0144(17) 0.0106(15) 0.0079(14) 0.0057(14)
C4 0.023(2) 0.033(2) 0.0105(18) 0.0094(16) 0.0046(16) 0.0064(17)
C5 0.0204(19) 0.0181(18) 0.0196(19) 0.0099(16) 0.0058(16) -0.0002(15)
C6 0.038(3) 0.035(3) 0.041(3) 0.021(2) 0.024(2) 0.004(2)
C7 0.0220(19) 0.0210(19) 0.0168(18) 0.0103(15) 0.0115(16) 0.0095(15)
C8 0.026(2) 0.026(2) 0.027(2) 0.0197(18) 0.0184(18) 0.0126(17)
C9 0.025(2) 0.021(2) 0.030(2) 0.0163(18) 0.0166(18) 0.0056(16)
C10 0.027(2) 0.0182(19) 0.020(2) 0.0085(16) 0.0110(17) 0.0024(16)
C11 0.0235(19) 0.0194(19) 0.0165(18) 0.0088(15) 0.0105(16) 0.0019(15)

loop_
_atom_type_symbol
_atom_type_description
_atom_type_scat_dispersion_real
_atom_type_scat_dispersion_imag
_atom_type_scat_source
C C 0.0181 0.0091 'International Tables Vol C Tables 4.2.6.8 and 6.1.1.4'
H H 0.0000 0.0000 'International Tables Vol C Tables 4.2.6.8 and 6.1.1.4'
N N 0.0311 0.0180 'International Tables Vol C Tables 4.2.6.8 and 6.1.1.4'
Cl Cl 0.3639 0.7018 'International Tables Vol C Tables 4.2.6.8 and 6.1.1.4'
Pd Pd 0.1215 3.9337 'International Tables Vol C Tables 4.2.6.8 and 6.1.1.4'

loop_
_geom_angle_atom_site_label_1
_geom_angle_atom_site_label_2
_geom_angle_atom_site_label_3
_geom_angle
_geom_angle_site_symmetry_1
_geom_angle_site_symmetry_3
C1 Pd1 C1 180.00(15) . 2_666
C1 Pd1 Cl 88.81(10) . 2_666
C1 Pd1 Cl 91.19(10) 2_666 2_666
C1 Pd1 Cl 91.19(10) . .
C1 Pd1 Cl 88.81(10) 2_666 .
Cl Pd1 Cl 179.999(1) 2_666 .
N2 N1 C1 115.4(3) . .
N2 N1 C5 117.9(3) . .
C1 N1 C5 126.8(3) . .
N3 N2 N1 103.1(3) . .
N2 N3 C2 112.5(3) . .
N2 N3 C4 116.6(3) . .
C2 N3 C4 130.8(3) . .
N1 C1 C2 102.5(3) . .
N1 C1 Pd1 124.3(3) . .
C2 C1 Pd1 133.1(3) . .
N3 C2 C1 106.5(3) . .
N3 C2 C3 126.2(3) . .
C1 C2 C3 127.3(3) . .
C11 C3 C7 119.2(4) . .
C11 C3 C2 117.7(3) . .
C7 C3 C2 123.1(3) . .
N3 C4 H4A 109.5 . .
N3 C4 H4B 109.5 . .
H4A C4 H4B 109.5 . .
N3 C4 H4C 109.5 . .
H4A C4 H4C 109.5 . .
H4B C4 H4C 109.5 . .
N1 C5 C6 111.7(4) . .
N1 C5 H5A 109.3 . .
C6 C5 H5A 109.3 . .
N1 C5 H5B 109.3 . .
C6 C5 H5B 109.3 . .
H5A C5 H5B 107.9 . .
C5 C6 H6A 109.5 . .
C5 C6 H6B 109.5 . .
H6A C6 H6B 109.5 . .
C5 C6 H6C 109.5 . .
H6A C6 H6C 109.5 . .
H6B C6 H6C 109.5 . .
C8 C7 C3 120.0(4) . .
C8 C7 H7 120.0 . .
C3 C7 H7 120.0 . .
C7 C8 C9 120.9(4) . .
C7 C8 H8 119.6 . .
C9 C8 H8 119.6 . .
C10 C9 C8 119.4(4) . .
C10 C9 H9 120.3 . .
C8 C9 H9 120.3 . .
C9 C10 C11 120.1(4) . .
C9 C10 H10 120.0 . .
C11 C10 H10 120.0 . .
C3 C11 C10 120.5(4) . .
C3 C11 H11 119.8 . .
C10 C11 H11 119.8 . .

loop_
_geom_bond_atom_site_label_1
_geom_bond_atom_site_label_2
_geom_bond_distance
_geom_bond_site_symmetry_2
Pd1 C1 2.037(3) .
Pd1 C1 2.037(3) 2_666
Pd1 Cl 2.3534(8) 2_666
Pd1 Cl 2.3534(8) .
N1 N2 1.334(4) .
N1 C1 1.359(5) .
N1 C5 1.472(5) .
N2 N3 1.326(5) .
N3 C2 1.367(5) .
N3 C4 1.469(5) .
C1 C2 1.399(5) .
C2 C3 1.474(5) .
C3 C11 1.392(6) .
C3 C7 1.401(5) .
C4 H4A 0.9800 .
C4 H4B 0.9800 .
C4 H4C 0.9800 .
C5 C6 1.509(6) .
C5 H5A 0.9900 .
C5 H5B 0.9900 .
C6 H6A 0.9800 .
C6 H6B 0.9800 .
C6 H6C 0.9800 .
C7 C8 1.386(6) .
C7 H7 0.9500 .
C8 C9 1.394(6) .
C8 H8 0.9500 .
C9 C10 1.386(6) .
C9 H9 0.9500 .
C10 C11 1.400(6) .
C10 H10 0.9500 .
C11 H11 0.9500 .

loop_
_geom_torsion_atom_site_label_1
_geom_torsion_atom_site_label_2
_geom_torsion_atom_site_label_3
_geom_torsion_atom_site_label_4
_geom_torsion
_geom_torsion_site_symmetry_1
C1 N1 N2 N3 0.8(4) .
C5 N1 N2 N3 -179.9(3) .
N1 N2 N3 C2 -0.1(4) .
N1 N2 N3 C4 178.3(3) .
N2 N1 C1 C2 -1.0(4) .
C5 N1 C1 C2 179.7(4) .
N2 N1 C1 Pd1 -178.2(3) .
C5 N1 C1 Pd1 2.5(5) .
C1 Pd1 C1 N1 24(7) 2_666
Cl Pd1 C1 N1 91.6(3) 2_666
Cl Pd1 C1 N1 -88.4(3) .
C1 Pd1 C1 C2 -153(7) 2_666
Cl Pd1 C1 C2 -84.7(4) 2_666
Cl Pd1 C1 C2 95.3(4) .
N2 N3 C2 C1 -0.5(4) .
C4 N3 C2 C1 -178.6(4) .
N2 N3 C2 C3 177.6(3) .
C4 N3 C2 C3 -0.5(6) .
N1 C1 C2 N3 0.8(4) .
Pd1 C1 C2 N3 177.7(3) .
N1 C1 C2 C3 -177.2(4) .
Pd1 C1 C2 C3 -0.4(6) .
N3 C2 C3 C11 154.7(4) .
C1 C2 C3 C11 -27.5(6) .
N3 C2 C3 C7 -29.1(6) .
C1 C2 C3 C7 148.6(4) .
N2 N1 C5 C6 -87.8(4) .
C1 N1 C5 C6 91.5(5) .
C11 C3 C7 C8 1.1(6) .
C2 C3 C7 C8 -175.0(4) .
C3 C7 C8 C9 0.6(6) .
C7 C8 C9 C10 -1.4(6) .
C8 C9 C10 C11 0.6(6) .
C7 C3 C11 C10 -1.9(6) .
C2 C3 C11 C10 174.4(4) .
C9 C10 C11 C3 1.1(6) .
